data_4077052
loop_
_publ_author_name
'Gavenonis, John'
'Tilley, T. Don'

_publ_section_title
;
 Tantalum Alkyl and Silyl Complexes of the Bulky (Terphenyl)imido Ligand
 [2,6-(2,4,6-Me3C6H2)2C6H3N]2-([Ar*N]2-). Generation and Reactivity of
 [(Ar*N)(Ar*NH)Ta(H)(OSO2CF3)], Which Reversibly Transfers Hydride to an
 Aromatic Ring of the Arylamide Ligand
;
_journal_issue 25
_journal_name_full Organometallics
_journal_page_first 5549
_journal_paper_doi 10.1021/om020509y
_journal_volume 21
_journal_year 2002
_chemical_formula_moiety 'C50 H57 N2 Ta '
_chemical_formula_sum 'C50 H57 N2 Ta'
_chemical_formula_weight 866.96
_space_group_IT_number 14
_symmetry_cell_setting monoclinic
_symmetry_Int_Tables_number 14
_symmetry_space_group_name_Hall '-P 2ybc'
_symmetry_space_group_name_H-M 'P 1 21/c 1'
_cell_angle_alpha 90
_cell_angle_beta 104.766(2)
_cell_angle_gamma 90
_cell_formula_units_Z 4
_cell_length_a 18.2430(7)
_cell_length_b 11.1702(5)
_cell_length_c 21.552(1)
_cell_measurement_reflns_used 2701
_cell_measurement_temperature 161.2
_cell_measurement_theta_max 45.0
_cell_measurement_theta_min 4.0
_cell_volume 4246.8(3)
_computing_cell_refinement 'Bruker SAINT v5.04'
_computing_data_collection 'Bruker SMART v5.052d'
_computing_data_reduction 'Bruker SAINT v5.04'
_computing_publication_material teXsan
_computing_structure_refinement teXsan
_computing_structure_solution SIR92
_diffrn_ambient_temperature 161.2
_diffrn_measurement_device_type 'SMART CCD'
_diffrn_measurement_method \w-scan
_diffrn_orient_matrix_UB_11 0.00000
_diffrn_orient_matrix_UB_12 0.00000
_diffrn_orient_matrix_UB_13 0.00000
_diffrn_orient_matrix_UB_21 0.00000
_diffrn_orient_matrix_UB_22 0.00000
_diffrn_orient_matrix_UB_23 0.00000
_diffrn_orient_matrix_UB_31 0.00000
_diffrn_orient_matrix_UB_32 0.00000
_diffrn_orient_matrix_UB_33 0.00000
_diffrn_radiation_monochromator graphite
_diffrn_radiation_source 'X-ray tube'
_diffrn_radiation_type MoK\a
_diffrn_radiation_wavelength 0.7107
_diffrn_reflns_av_R_equivalents 0.0615
_diffrn_reflns_limit_h_max 22
_diffrn_reflns_limit_h_min 0
_diffrn_reflns_limit_k_max 13
_diffrn_reflns_limit_k_min -13
_diffrn_reflns_limit_l_max 25
_diffrn_reflns_limit_l_min -26
_diffrn_reflns_number 19234
_diffrn_reflns_theta_max 26.0
_diffrn_reflns_theta_min 1.7
_diffrn_standards_decay_% 0.00
_diffrn_standards_interval_count 0
_diffrn_standards_number 0
_exptl_absorpt_coefficient_mu 2.619
_exptl_absorpt_correction_T_max 0.98
_exptl_absorpt_correction_T_min 0.69
_exptl_absorpt_correction_type empirical
_exptl_absorpt_process_details 'Blessing, 1995'
_exptl_crystal_colour yellow
_exptl_crystal_density_diffrn 1.356
_exptl_crystal_density_method 'not measured'
_exptl_crystal_description plate
_exptl_crystal_F_000 1776.00
_exptl_crystal_size_max 0.300
_exptl_crystal_size_mid 0.130
_exptl_crystal_size_min 0.050
_refine_diff_density_max 0.83
_refine_diff_density_min -0.51
_refine_ls_extinction_coef 0.00000
_refine_ls_extinction_method none
_refine_ls_goodness_of_fit_ref 0.650
_refine_ls_hydrogen_treatment constr
_refine_ls_matrix_type full
_refine_ls_number_parameters 481
_refine_ls_number_reflns 3140
_refine_ls_number_restraints 0
_refine_ls_R_factor_all 0.1008
_refine_ls_R_factor_gt 0.0272
_refine_ls_shift/su_max 0.0010
_refine_ls_structure_factor_coef F
_refine_ls_weighting_scheme sigma
_refine_ls_wR_factor_all 0.0380
_refine_ls_wR_factor_gt 0.0243
_refine_ls_wR_factor_ref 0.0243
_reflns_number_gt 3140
_reflns_number_total 8557
_reflns_threshold_expression I>3.00sigma
_cod_data_source_file om020509y.cif
_cod_data_source_block Complex_4
_cod_original_cell_volume 4246.7(3)
_cod_original_sg_symbol_H-M 'P 21/c     '
_cod_original_formula_sum 'C50 H57 N2 Ta '
_cod_database_code 4077052

loop_
_symmetry_equiv_pos_as_xyz
'   +x,   +y,   +z'
'   -x,1/2+y,1/2-z'
'   -x,   -y,   -z'
'   +x,1/2-y,1/2+z'

loop_
_atom_site_aniso_label
_atom_site_aniso_U_11
_atom_site_aniso_U_22
_atom_site_aniso_U_33
_atom_site_aniso_U_12
_atom_site_aniso_U_13
_atom_site_aniso_U_23
Ta(1) 0.0254(2) 0.0239(1) 0.0317(2) -0.0010(3) 0.0088(1) 0.0026(3)
N(1) 0.024(4) 0.028(4) 0.027(4) -0.010(3) 0.003(3) -0.001(3)
N(2) 0.027(5) 0.033(4) 0.041(4) -0.002(3) 0.016(4) 0.002(3)
C(1) 0.038(5) 0.041(5) 0.042(5) -0.002(5) 0.014(4) 0.003(4)
C(2) 0.047(6) 0.030(5) 0.041(5) -0.008(4) 0.016(5) 0.008(4)
C(3) 0.032(6) 0.019(4) 0.047(6) 0.001(4) 0.019(5) 0.003(4)
C(4) 0.023(6) 0.022(5) 0.057(6) -0.003(4) 0.019(5) 0.003(4)
C(5) 0.046(7) 0.039(6) 0.059(7) -0.003(5) 0.024(6) 0.009(5)
C(6) 0.044(7) 0.044(6) 0.099(9) -0.012(5) 0.033(7) 0.018(6)
C(7) 0.026(7) 0.038(6) 0.082(8) -0.011(5) 0.010(6) 0.002(5)
C(8) 0.030(6) 0.019(5) 0.052(6) -0.002(4) 0.012(5) 0.010(5)
C(9) 0.028(6) 0.033(5) 0.045(6) -0.003(5) 0.031(5) 0.010(5)
C(10) 0.043(6) 0.025(5) 0.031(5) 0.001(4) 0.018(5) 0.007(4)
C(11) 0.061(7) 0.046(6) 0.034(6) 0.003(5) 0.018(6) 0.013(5)
C(12) 0.062(8) 0.054(6) 0.026(6) -0.008(6) 0.018(5) 0.001(5)
C(13) 0.063(7) 0.046(6) 0.043(6) -0.008(7) 0.039(5) -0.001(6)
C(14) 0.048(6) 0.033(5) 0.051(6) 0.005(5) 0.029(5) 0.014(6)
C(15) 0.020(5) 0.023(5) 0.045(6) -0.004(4) -0.004(5) -0.003(5)
C(16) 0.024(6) 0.028(5) 0.033(5) -0.003(4) 0.000(4) -0.013(4)
C(17) 0.044(5) 0.029(5) 0.032(5) 0.003(5) 0.001(4) 0.007(5)
C(18) 0.034(6) 0.045(6) 0.033(5) -0.007(4) 0.007(4) -0.007(4)
C(19) 0.042(6) 0.040(6) 0.053(6) 0.001(5) 0.011(5) -0.021(5)
C(20) 0.033(6) 0.033(6) 0.045(6) -0.010(5) 0.006(5) -0.006(5)
C(21) 0.051(6) 0.040(5) 0.052(6) -0.004(4) 0.019(5) 0.006(4)
C(22) 0.100(9) 0.064(7) 0.045(6) -0.016(6) 0.026(6) -0.007(5)
C(23) 0.069(7) 0.035(6) 0.080(7) 0.006(5) 0.049(6) -0.012(5)
C(24) 0.042(5) 0.032(5) 0.049(5) -0.006(5) 0.005(4) -0.003(5)
C(25) 0.068(7) 0.054(7) 0.052(6) 0.001(5) 0.010(5) -0.002(5)
C(26) 0.043(7) 0.037(6) 0.094(7) 0.003(5) 0.015(6) -0.016(5)
C(27) 0.029(6) 0.025(5) 0.023(5) -0.004(4) 0.000(4) 0.004(4)
C(28) 0.024(6) 0.027(5) 0.023(5) -0.004(4) -0.005(4) -0.001(4)
C(29) 0.023(6) 0.032(5) 0.050(6) -0.005(4) 0.003(5) 0.010(4)
C(30) 0.038(6) 0.036(6) 0.039(5) -0.015(4) 0.007(5) 0.008(4)
C(31) 0.039(6) 0.024(6) 0.045(5) 0.004(4) 0.006(5) 0.006(4)
C(32) 0.034(6) 0.029(5) 0.024(5) 0.007(5) 0.011(4) 0.011(4)
C(33) 0.025(5) 0.034(6) 0.037(5) -0.005(4) 0.008(4) 0.007(4)
C(34) 0.029(5) 0.034(5) 0.048(5) -0.018(6) 0.010(4) 0.007(5)
C(35) 0.025(5) 0.037(5) 0.052(5) -0.003(5) 0.004(4) 0.014(6)
C(36) 0.032(6) 0.033(5) 0.055(6) 0.007(5) 0.016(5) 0.008(5)
C(37) 0.044(6) 0.037(6) 0.044(6) 0.000(5) 0.025(5) 0.005(4)
C(38) 0.022(5) 0.033(5) 0.034(5) 0.001(4) 0.003(5) 0.015(4)
C(39) 0.026(6) 0.015(4) 0.042(6) -0.003(4) 0.016(5) 0.001(4)
C(40) 0.035(6) 0.022(5) 0.035(6) 0.004(4) 0.008(5) 0.009(4)
C(41) 0.032(6) 0.024(5) 0.038(6) 0.004(4) 0.000(5) -0.003(4)
C(42) 0.034(7) 0.024(5) 0.049(6) 0.001(4) 0.019(6) -0.006(4)
C(43) 0.046(7) 0.028(5) 0.039(6) -0.006(5) 0.023(5) -0.006(4)
C(44) 0.037(7) 0.024(5) 0.036(6) -0.006(4) 0.007(5) -0.001(4)
C(45) 0.039(6) 0.047(5) 0.046(6) -0.010(5) -0.002(5) 0.009(5)
C(46) 0.058(7) 0.051(6) 0.083(7) 0.013(6) 0.032(6) 0.015(5)
C(47) 0.043(5) 0.048(5) 0.032(5) -0.006(5) 0.007(4) 0.007(5)
C(48) 0.039(6) 0.042(5) 0.041(6) -0.002(5) 0.005(5) 0.010(5)
C(49) 0.036(7) 0.068(7) 0.076(7) -0.003(5) 0.017(6) -0.001(5)
C(50) 0.057(7) 0.047(6) 0.048(6) -0.004(5) 0.022(6) 0.002(5)

loop_
_atom_site_label
_atom_site_fract_x
_atom_site_fract_y
_atom_site_fract_z
_atom_site_U_iso_or_equiv
_atom_site_thermal_displace_type
Ta(1) 0.31592(2) -0.05365(3) 0.67258(2) 0.02669(8) Uij
N(1) 0.2290(3) -0.1026(4) 0.6826(2) 0.029(2) Uij
N(2) 0.2884(4) 0.1000(5) 0.6253(3) 0.034(2) Uij
C(1) 0.3853(4) -0.0355(7) 0.7682(3) 0.031(3) Uij
C(2) 0.3490(5) -0.2089(6) 0.6290(3) 0.032(3) Uij
C(3) 0.1624(5) -0.1627(6) 0.6861(4) 0.030(3) Uij
C(4) 0.1528(5) -0.2023(6) 0.7456(4) 0.029(3) Uij
C(5) 0.0870(6) -0.2645(7) 0.7467(4) 0.042(3) Uij
C(6) 0.0322(5) -0.2862(7) 0.6911(5) 0.059(4) Uij
C(7) 0.0407(5) -0.2457(7) 0.6330(4) 0.050(3) Uij
C(8) 0.1050(5) -0.1821(6) 0.6291(4) 0.030(3) Uij
C(9) 0.2133(5) -0.1788(7) 0.8051(4) 0.029(3) Uij
C(10) 0.2682(5) -0.2647(6) 0.8306(4) 0.031(3) Uij
C(11) 0.3242(5) -0.2408(7) 0.8856(4) 0.044(3) Uij
C(12) 0.3286(5) -0.1302(8) 0.9165(4) 0.044(3) Uij
C(13) 0.2744(5) -0.0469(9) 0.8896(4) 0.042(3) Uij
C(14) 0.2177(5) -0.0661(8) 0.8348(4) 0.045(3) Uij
C(15) 0.1136(4) -0.1313(7) 0.5683(4) 0.029(3) Uij
C(16) 0.0958(4) -0.0108(6) 0.5536(4) 0.030(3) Uij
C(17) 0.1079(4) 0.0415(7) 0.4985(4) 0.036(2) Uij
C(18) 0.1395(5) -0.0239(7) 0.4575(4) 0.037(3) Uij
C(19) 0.1574(5) -0.1439(7) 0.4713(4) 0.041(3) Uij
C(20) 0.1452(5) -0.1960(7) 0.5258(4) 0.041(3) Uij
C(21) 0.2676(5) -0.3830(7) 0.7967(4) 0.041(3) Uij
C(22) 0.3910(6) -0.1033(7) 0.9748(4) 0.053(4) Uij
C(23) 0.1636(5) 0.0325(7) 0.8060(4) 0.050(3) Uij
C(24) 0.0632(4) 0.0650(7) 0.5985(3) 0.035(3) Uij
C(25) 0.1518(5) 0.0315(7) 0.3974(4) 0.056(3) Uij
C(26) 0.1667(5) -0.3260(7) 0.5397(4) 0.048(3) Uij
C(27) 0.3303(4) 0.2048(6) 0.6202(3) 0.028(3) Uij
C(28) 0.4064(4) 0.1947(6) 0.6192(3) 0.028(2) Uij
C(29) 0.4481(4) 0.2988(7) 0.6174(4) 0.034(3) Uij
C(30) 0.4156(5) 0.4107(6) 0.6152(3) 0.037(3) Uij
C(31) 0.3392(5) 0.4190(6) 0.6145(3) 0.033(3) Uij
C(32) 0.2956(5) 0.3193(7) 0.6179(3) 0.029(3) Uij
C(33) 0.4440(4) 0.0771(7) 0.6184(4) 0.031(3) Uij
C(34) 0.5045(4) 0.0431(8) 0.6703(4) 0.039(3) Uij
C(35) 0.5442(4) -0.0628(8) 0.6667(4) 0.036(3) Uij
C(36) 0.5296(5) -0.1313(7) 0.6115(4) 0.039(3) Uij
C(37) 0.4731(5) -0.0923(7) 0.5593(4) 0.036(3) Uij
C(38) 0.4288(4) 0.0071(7) 0.5623(4) 0.032(3) Uij
C(39) 0.2142(4) 0.3325(6) 0.6168(4) 0.028(3) Uij
C(40) 0.1595(5) 0.3539(6) 0.5597(4) 0.031(3) Uij
C(41) 0.0854(5) 0.3767(6) 0.5604(4) 0.029(3) Uij
C(42) 0.0634(5) 0.3799(6) 0.6172(4) 0.035(3) Uij
C(43) 0.1175(5) 0.3586(6) 0.6733(4) 0.034(3) Uij
C(44) 0.1918(5) 0.3351(6) 0.6742(4) 0.032(3) Uij
C(45) 0.5289(5) 0.1196(7) 0.7299(4) 0.039(3) Uij
C(46) 0.5734(5) -0.2442(7) 0.6077(4) 0.050(3) Uij
C(47) 0.3650(4) 0.0397(7) 0.5049(3) 0.038(3) Uij
C(48) 0.1817(4) 0.3507(7) 0.4966(4) 0.036(3) Uij
C(49) -0.0185(5) 0.4039(7) 0.6165(4) 0.049(3) Uij
C(50) 0.2490(5) 0.3120(7) 0.7373(4) 0.039(3) Uij
H(1) 0.240(4) 0.117(6) 0.620(3) 0.0446 Uij
H(2) 0.4372 -0.0374 0.7677 0.0372 Uij
H(3) 0.3751 -0.0995 0.7938 0.0372 Uij
H(4) 0.3745 0.0385 0.7857 0.0372 Uij
H(5) 0.4016 -0.2044 0.6309 0.0379 Uij
H(6) 0.3208 -0.2133 0.5854 0.0379 Uij
H(7) 0.3395 -0.2783 0.6512 0.0379 Uij
H(8) -0.0121 -0.3296 0.6928 0.0703 Uij
H(9) 0.0021 -0.2615 0.5950 0.0597 Uij
H(10) 0.0799 -0.2923 0.7864 0.0510 Uij
H(11) 0.0943 0.1228 0.4890 0.0432 Uij
H(12) 0.1783 -0.1901 0.4430 0.0497 Uij
H(13) 0.3606 -0.3008 0.9028 0.0530 Uij
H(14) 0.2763 0.0287 0.9101 0.0504 Uij
H(15) 0.1021 0.0839 0.6358 0.0419 Uij
H(16) 0.0242 0.0218 0.6105 0.0419 Uij
H(17) 0.0430 0.1369 0.5774 0.0419 Uij
H(18) 0.1990 0.0725 0.4072 0.0669 Uij
H(19) 0.1121 0.0864 0.3803 0.0669 Uij
H(20) 0.1522 -0.0295 0.3667 0.0669 Uij
H(21) 0.1919 -0.3547 0.5091 0.0577 Uij
H(22) 0.1222 -0.3720 0.5370 0.0577 Uij
H(23) 0.1994 -0.3328 0.5816 0.0577 Uij
H(24) 0.3020 -0.4365 0.8236 0.0491 Uij
H(25) 0.2825 -0.3709 0.7580 0.0491 Uij
H(26) 0.2180 -0.4160 0.7870 0.0491 Uij
H(27) 0.3966 -0.0191 0.9800 0.0642 Uij
H(28) 0.3791 -0.1369 1.0116 0.0642 Uij
H(29) 0.4370 -0.1369 0.9700 0.0642 Uij
H(30) 0.1638 0.0430 0.7623 0.0604 Uij
H(31) 0.1140 0.0121 0.8087 0.0604 Uij
H(32) 0.1790 0.1048 0.8288 0.0604 Uij
H(33) 0.4448 0.4808 0.6142 0.0438 Uij
H(34) 0.5001 0.2924 0.6176 0.0405 Uij
H(35) 0.3162 0.4958 0.6115 0.0399 Uij
H(36) 0.5822 -0.0883 0.7032 0.0429 Uij
H(37) 0.4646 -0.1353 0.5200 0.0430 Uij
H(38) 0.0487 0.3904 0.5211 0.0346 Uij
H(39) 0.1031 0.3601 0.7127 0.0407 Uij
H(40) 0.4858 0.1573 0.7383 0.0467 Uij
H(41) 0.5636 0.1789 0.7234 0.0467 Uij
H(42) 0.5528 0.0707 0.7653 0.0467 Uij
H(43) 0.5477 -0.3107 0.6197 0.0602 Uij
H(44) 0.6226 -0.2381 0.6359 0.0602 Uij
H(45) 0.5776 -0.2549 0.5650 0.0602 Uij
H(46) 0.3213 -0.0062 0.5054 0.0453 Uij
H(47) 0.3799 0.0233 0.4666 0.0453 Uij
H(48) 0.3537 0.1225 0.5065 0.0453 Uij
H(49) 0.2247 0.4005 0.4995 0.0436 Uij
H(50) 0.1936 0.2709 0.4876 0.0436 Uij
H(51) 0.1406 0.3788 0.4632 0.0436 Uij
H(52) -0.0508 0.3689 0.5793 0.0588 Uij
H(53) -0.0270 0.4878 0.6161 0.0588 Uij
H(54) -0.0291 0.3699 0.6537 0.0588 Uij
H(55) 0.2767 0.2412 0.7340 0.0465 Uij
H(56) 0.2829 0.3778 0.7474 0.0465 Uij
H(57) 0.2234 0.3023 0.7702 0.0465 Uij

loop_
_atom_type_symbol
_atom_type_oxidation_number
_atom_type_number_in_cell
_atom_type_scat_dispersion_real
_atom_type_scat_dispersion_imag
_atom_type_scat_source
C 0 200 0.003 0.002 'International Tables'
H 0 228 0.000 0.000 'International Tables'
N 0 8 0.006 0.003 'International Tables'
Ta 0 4 -0.705 6.523 'International Tables'

loop_
_geom_angle_atom_site_label_1
_geom_angle_atom_site_label_2
_geom_angle_atom_site_label_3
_geom_angle
_geom_angle_publ_flag
N(1) Ta(1) N(2) 102.4(3) yes
N(1) Ta(1) C(1) 104.2(3) yes
N(1) Ta(1) C(2) 99.7(3) yes
N(2) Ta(1) C(1) 115.0(3) yes
N(2) Ta(1) C(2) 122.5(3) yes
C(1) Ta(1) C(2) 109.7(3) yes
Ta(1) N(1) C(3) 169.2(5) yes
Ta(1) N(2) C(27) 132.8(5) yes
N(1) C(3) C(4) 120.6(7) yes
N(1) C(3) C(8) 119.1(7) yes
C(4) C(3) C(8) 120.3(7) yes
C(3) C(4) C(5) 118.7(8) yes
C(3) C(4) C(9) 119.5(7) yes
C(5) C(4) C(9) 121.8(8) yes
C(4) C(5) C(6) 120.9(8) yes
C(5) C(6) C(7) 120.7(8) yes
C(6) C(7) C(8) 120.9(8) yes
C(3) C(8) C(7) 118.4(8) yes
C(3) C(8) C(15) 119.3(7) yes
C(7) C(8) C(15) 122.2(8) yes
C(4) C(9) C(10) 121.2(7) yes
C(4) C(9) C(14) 119.7(7) yes
C(10) C(9) C(14) 119.0(8) yes
C(9) C(10) C(11) 120.3(7) yes
C(9) C(10) C(21) 119.8(7) yes
C(11) C(10) C(21) 119.9(7) yes
C(10) C(11) C(12) 121.4(8) yes
C(11) C(12) C(13) 116.7(8) yes
C(11) C(12) C(22) 121.2(8) yes
C(13) C(12) C(22) 122.1(8) yes
C(12) C(13) C(14) 124.1(9) yes
C(9) C(14) C(13) 118.3(9) yes
C(9) C(14) C(23) 120.9(8) yes
C(13) C(14) C(23) 120.7(9) yes
C(8) C(15) C(16) 120.0(8) yes
C(8) C(15) C(20) 122.5(7) yes
C(16) C(15) C(20) 117.2(8) yes
C(15) C(16) C(17) 121.2(8) yes
C(15) C(16) C(24) 119.8(8) yes
C(17) C(16) C(24) 119.0(7) yes
C(16) C(17) C(18) 120.5(7) yes
C(17) C(18) C(19) 119.0(8) yes
C(17) C(18) C(25) 120.8(7) yes
C(19) C(18) C(25) 120.1(8) yes
C(18) C(19) C(20) 120.5(8) yes
C(15) C(20) C(19) 121.5(8) yes
C(15) C(20) C(26) 119.6(8) yes
C(19) C(20) C(26) 118.9(8) yes
N(2) C(27) C(28) 119.5(7) yes
N(2) C(27) C(32) 120.0(7) yes
C(28) C(27) C(32) 120.5(7) yes
C(27) C(28) C(29) 118.9(7) yes
C(27) C(28) C(33) 122.3(7) yes
C(29) C(28) C(33) 118.7(7) yes
C(28) C(29) C(30) 121.6(7) yes
C(29) C(30) C(31) 118.7(7) yes
C(30) C(31) C(32) 122.3(7) yes
C(27) C(32) C(31) 118.0(7) yes
C(27) C(32) C(39) 121.6(7) yes
C(31) C(32) C(39) 120.4(7) yes
C(28) C(33) C(34) 119.9(7) yes
C(28) C(33) C(38) 120.8(7) yes
C(34) C(33) C(38) 118.4(7) yes
C(33) C(34) C(35) 119.7(7) yes
C(33) C(34) C(45) 121.6(8) yes
C(35) C(34) C(45) 118.7(7) yes
C(34) C(35) C(36) 121.8(7) yes
C(35) C(36) C(37) 117.7(7) yes
C(35) C(36) C(46) 121.5(8) yes
C(37) C(36) C(46) 120.8(8) yes
C(36) C(37) C(38) 122.3(7) yes
C(33) C(38) C(37) 119.8(7) yes
C(33) C(38) C(47) 120.8(7) yes
C(37) C(38) C(47) 119.5(8) yes
C(32) C(39) C(40) 121.2(7) yes
C(32) C(39) C(44) 120.2(7) yes
C(40) C(39) C(44) 118.3(8) yes
C(39) C(40) C(41) 120.2(8) yes
C(39) C(40) C(48) 119.7(8) yes
C(41) C(40) C(48) 120.1(8) yes
C(40) C(41) C(42) 121.5(8) yes
C(41) C(42) C(43) 118.1(8) yes
C(41) C(42) C(49) 120.3(8) yes
C(43) C(42) C(49) 121.6(8) yes
C(42) C(43) C(44) 121.9(8) yes
C(39) C(44) C(43) 120.0(7) yes
C(39) C(44) C(50) 120.2(8) yes
C(43) C(44) C(50) 119.8(8) yes

loop_
_geom_bond_atom_site_label_1
_geom_bond_atom_site_label_2
_geom_bond_distance
_geom_bond_publ_flag
Ta(1) N(1) 1.743(6) yes
Ta(1) N(2) 1.994(6) yes
Ta(1) C(1) 2.136(7) yes
Ta(1) C(2) 2.132(7) yes
N(1) C(3) 1.405(9) yes
N(2) C(27) 1.418(9) yes
C(3) C(4) 1.409(9) yes
C(3) C(8) 1.414(10) yes
C(4) C(5) 1.39(1) yes
C(4) C(9) 1.487(10) yes
C(5) C(6) 1.37(1) yes
C(6) C(7) 1.38(1) yes
C(7) C(8) 1.392(10) yes
C(8) C(15) 1.473(10) yes
C(9) C(10) 1.395(9) yes
C(9) C(14) 1.405(10) yes
C(10) C(11) 1.380(10) yes
C(10) C(21) 1.508(9) yes
C(11) C(12) 1.396(10) yes
C(12) C(13) 1.37(1) yes
C(12) C(22) 1.50(1) yes
C(13) C(14) 1.374(10) yes
C(14) C(23) 1.50(1) yes
C(15) C(16) 1.402(9) yes
C(15) C(20) 1.402(10) yes
C(16) C(17) 1.390(9) yes
C(16) C(24) 1.516(9) yes
C(17) C(18) 1.381(9) yes
C(18) C(19) 1.39(1) yes
C(18) C(25) 1.503(10) yes
C(19) C(20) 1.379(10) yes
C(20) C(26) 1.51(1) yes
C(27) C(28) 1.399(9) yes
C(27) C(32) 1.422(9) yes
C(28) C(29) 1.395(9) yes
C(28) C(33) 1.484(9) yes
C(29) C(30) 1.379(9) yes
C(30) C(31) 1.395(10) yes
C(31) C(32) 1.381(9) yes
C(32) C(39) 1.487(10) yes
C(33) C(34) 1.409(9) yes
C(33) C(38) 1.406(9) yes
C(34) C(35) 1.40(1) yes
C(34) C(45) 1.511(10) yes
C(35) C(36) 1.381(10) yes
C(36) C(37) 1.388(10) yes
C(36) C(46) 1.51(1) yes
C(37) C(38) 1.385(9) yes
C(38) C(47) 1.511(9) yes
C(39) C(40) 1.393(9) yes
C(39) C(44) 1.398(9) yes
C(40) C(41) 1.380(10) yes
C(40) C(48) 1.513(9) yes
C(41) C(42) 1.381(10) yes
C(42) C(43) 1.373(10) yes
C(42) C(49) 1.52(1) yes
C(43) C(44) 1.377(10) yes
C(44) C(50) 1.511(10) yes
